data_7160455
loop_
_publ_author_name
'Presnukhina, Sofia I.'
'Baykova, Svetlana O.'
'Chukanova, Elizaveta A.'
'Metalnikova, Nadezhda M.'
'Baykov, Sergey V.'
'Soldatova, Natalia S.'
'Postnikov, Pavel S.'
'Boyarskiy, Vadim P.'

_publ_section_title
;
 Copper-catalyzed <i>N</i>-arylation of 1,2,4-oxadiazin-5(6<i>H</i>)-ones
 by diaryliodonium salts.
;
_journal_issue 17
_journal_name_full 'Organic &amp; biomolecular chemistry'
_journal_page_first 4217
_journal_page_last 4225
_journal_paper_doi 10.1039/d5ob00204d
_journal_volume 23
_journal_year 2025
_chemical_formula_moiety 'C15 H11 F N2 O2'
_chemical_formula_sum 'C15 H11 F N2 O2'
_chemical_formula_weight 270.265
_chemical_name_common 3-(4-fluorophenyl)-4-phenyl-4H-1,2,4-oxadiazin-5(6H)-one
_chemical_name_systematic UBJ-1072
_space_group_crystal_system monoclinic
_space_group_IT_number 14
_space_group_name_Hall '-P 2yn'
_space_group_name_H-M_alt 'P 1 21/n 1'
_symmetry_Int_Tables_number 14
_atom_sites_solution_primary iterative
_audit_creation_date 2024-11-06
_audit_creation_method
;
Olex2 1.5
(compiled 2024.02.16 svn.r378c4104 for OlexSys, GUI svn.r6928)
;
_audit_update_record
;
2024-11-07 deposited with the CCDC.	2025-03-26 downloaded from the CCDC.
;
_cell_angle_alpha 90
_cell_angle_beta 101.568(3)
_cell_angle_gamma 90
_cell_formula_units_Z 4
_cell_length_a 9.1769(3)
_cell_length_b 7.4272(2)
_cell_length_c 18.6039(6)
_cell_measurement_reflns_used 3296
_cell_measurement_temperature 99.99(10)
_cell_measurement_theta_max 76.2340
_cell_measurement_theta_min 4.8260
_cell_volume 1242.26(7)
_computing_cell_refinement 'CrysAlisPro 1.171.41.95a (Rigaku OD, 2021)'
_computing_data_collection 'CrysAlisPro 1.171.41.95a (Rigaku OD, 2021)'
_computing_data_reduction 'CrysAlisPro 1.171.41.95a (Rigaku OD, 2021)'
_computing_molecular_graphics 'Olex2 1.5 (Dolomanov et al., 2009)'
_computing_publication_material 'Olex2 1.5 (Dolomanov et al., 2009)'
_computing_structure_refinement 'olex2.refine 1.5 (Bourhis et al., 2015)'
_computing_structure_solution 'olex2.solve 1.5 (Bourhis et al., 2015)'
_diffrn_ambient_environment N~2~
_diffrn_ambient_temperature 99.99(10)
_diffrn_detector 'CCD plate'
_diffrn_detector_area_resol_mean 10.3829
_diffrn_detector_type Atlas
_diffrn_measured_fraction_theta_full 0.9884
_diffrn_measured_fraction_theta_max 0.9658
_diffrn_measurement_details
;
List of Runs (angles in degrees, time in seconds):

  # Type    Start    End  Width  t~exp~   \w     \q     \k     \f   Frames
#--------------------------------------------------------------------------
  1  \w   -114.00 -18.00   1.00    1.25    --  -41.56 -57.00  30.00   96
  2  \w    -86.00 -51.00   1.00    1.25    --  -41.56 178.00-150.00   35
  3  \w    -18.00  32.00   1.00    1.25    --   41.56 -77.00-120.00   50
  4  \w     66.00 125.00   1.00    1.25    --   41.56 178.00 120.00   59
  5  \w    135.00 169.00   1.00    5.00    --  112.00  30.00 150.00   34
  6  \w     47.00 135.00   1.00    5.00    --  112.00 -45.00  30.00   88
  7  \w    143.00 174.00   1.00    5.00    --  112.00  15.00 120.00   31
  8  \w    112.00 172.00   1.00    5.00    --  112.00 125.00 -30.00   60
  9  \w     64.00  93.00   1.00    5.00    --  112.00 -61.00-120.00   29
 10  \w     92.00 118.00   1.00    5.00    --  112.00  30.00 150.00   26
 11  \w     56.00 126.00   1.00    5.00    --  112.00 -30.00-150.00   70
 12  \w    111.00 136.00   1.00    5.00    --  112.00  77.00   0.00   25
 13  \w     39.00  83.00   1.00    5.00    --  112.00-125.00 -60.00   44
 14  \w     64.00 140.00   1.00    5.00    --  112.00  15.00 120.00   76
;
_diffrn_measurement_device 'four-circle diffractometer'
_diffrn_measurement_device_type 'SuperNova, Dual, Cu at home/near, Atlas'
_diffrn_measurement_method '\w scans'
_diffrn_orient_matrix_type 'CrysAlisPro convention (1999,Acta A55,543-557)'
_diffrn_orient_matrix_UB_11 -0.0024240000
_diffrn_orient_matrix_UB_12 0.0021027000
_diffrn_orient_matrix_UB_13 -0.0831035000
_diffrn_orient_matrix_UB_21 0.1146868000
_diffrn_orient_matrix_UB_22 -0.1540616000
_diffrn_orient_matrix_UB_23 0.0098221000
_diffrn_orient_matrix_UB_31 -0.1271319000
_diffrn_orient_matrix_UB_32 -0.1388283000
_diffrn_orient_matrix_UB_33 -0.0122788000
_diffrn_radiation_monochromator mirror
_diffrn_radiation_probe x-ray
_diffrn_radiation_type 'Cu K\a'
_diffrn_radiation_wavelength 1.54184
_diffrn_reflns_av_R_equivalents 0.0338
_diffrn_reflns_av_unetI/netI 0.0377
_diffrn_reflns_Laue_measured_fraction_full 0.9884
_diffrn_reflns_Laue_measured_fraction_max 0.9658
_diffrn_reflns_limit_h_max 6
_diffrn_reflns_limit_h_min -11
_diffrn_reflns_limit_k_max 8
_diffrn_reflns_limit_k_min -9
_diffrn_reflns_limit_l_max 22
_diffrn_reflns_limit_l_min -23
_diffrn_reflns_number 5035
_diffrn_reflns_point_group_measured_fraction_full 0.9884
_diffrn_reflns_point_group_measured_fraction_max 0.9658
_diffrn_reflns_theta_full 67.6840
_diffrn_reflns_theta_max 76.38
_diffrn_reflns_theta_min 4.85
_diffrn_source 'micro-focus sealed X-ray tube'
_diffrn_source_type 'SuperNova (Cu) X-ray Source'
_exptl_absorpt_coefficient_mu 0.904
_exptl_absorpt_correction_T_max 1.00000
_exptl_absorpt_correction_T_min 0.66673
_exptl_absorpt_correction_type multi-scan
_exptl_absorpt_process_details
;
CrysAlisPro 1.171.41.95a (Rigaku Oxford Diffraction, 2021)
Empirical absorption correction using spherical harmonics,
implemented in SCALE3 ABSPACK scaling algorithm.
;
_exptl_crystal_colour 'clear light colourless'
_exptl_crystal_colour_lustre clear
_exptl_crystal_colour_modifier light
_exptl_crystal_colour_primary colourless
_exptl_crystal_density_diffrn 1.445
_exptl_crystal_description prism
_exptl_crystal_F_000 562.135
_exptl_crystal_preparation -
_exptl_crystal_recrystallization_method -
_exptl_crystal_size_max 0.22
_exptl_crystal_size_mid 0.19
_exptl_crystal_size_min 0.16
_refine_diff_density_max 0.2852
_refine_diff_density_min -0.3115
_refine_diff_density_rms 0.0669
_refine_ls_d_res_high 0.7932
_refine_ls_d_res_low 9.1130
_refine_ls_goodness_of_fit_ref 1.0548
_refine_ls_hydrogen_treatment refall
_refine_ls_matrix_type full
_refine_ls_number_constraints 0
_refine_ls_number_parameters 225
_refine_ls_number_reflns 2514
_refine_ls_number_restraints 0
_refine_ls_restrained_S_all 1.0548
_refine_ls_R_factor_all 0.0486
_refine_ls_R_factor_gt 0.0425
_refine_ls_shift/su_max -0.0003
_refine_ls_shift/su_mean 0.0001
_refine_ls_structure_factor_coef Fsqd
_refine_ls_weighting_details 'w=1/[\s^2^(Fo^2^)+(0.0602P)^2^+0.6355P] where P=(Fo^2^+2Fc^2^)/3'
_refine_ls_weighting_scheme calc
_refine_ls_wR_factor_gt 0.1137
_refine_ls_wR_factor_ref 0.1210
_reflns_Friedel_coverage 0.0
_reflns_limit_h_max 9
_reflns_limit_h_min -11
_reflns_limit_k_max 9
_reflns_limit_k_min 0
_reflns_limit_l_max 23
_reflns_limit_l_min -8
_reflns_number_gt 2208
_reflns_number_total 2514
_reflns_threshold_expression I>=2u(I)
_cod_data_source_file d5ob00204d2.cif
_cod_data_source_block UBJ-1072
_cod_depositor_comments 'Adding full bibliography for 7160455--7160458.cif.'
_cod_original_cell_volume 1242.25(7)
_cod_database_code 7160455
_chemical_oxdiff_formula 'C15 H11 F N2 O2'
_olex2_refinement_description
;
;
_olex2_exptl_crystal_mounting_method -
_olex2_submission_special_instructions 'No special instructions were received'
_oxdiff_exptl_absorpt_empirical_details
;
Empirical correction (ABSPACK) includes:
- Absorption correction using spherical harmonics
- Frame scaling
;
_oxdiff_exptl_absorpt_empirical_full_max 2.616
_oxdiff_exptl_absorpt_empirical_full_min 0.598

loop_
_space_group_symop_id
_space_group_symop_operation_xyz
1 x,y,z
2 -x+1/2,y+1/2,-z+1/2
3 -x,-y,-z
4 x-1/2,-y-1/2,z-1/2

loop_
_atom_site_label
_atom_site_type_symbol
_atom_site_fract_x
_atom_site_fract_y
_atom_site_fract_z
_atom_site_U_iso_or_equiv
_atom_site_adp_type
_atom_site_occupancy
_atom_site_refinement_flags_posn
F1 F 0.11955(12) 0.07844(14) 0.46960(6) 0.0293(3) Uani 1.000000 .
O1 O 0.44794(12) 0.25361(17) 0.12868(6) 0.0200(3) Uani 1.000000 .
N2 N 0.57793(13) 0.29075(17) 0.26915(7) 0.0144(3) Uani 1.000000 .
N1 N 0.36736(14) 0.19040(19) 0.18156(7) 0.0182(3) Uani 1.000000 .
C9 C 0.67105(16) 0.2975(2) 0.21981(8) 0.0164(3) Uani 1.000000 .
C7 C 0.43473(16) 0.21440(19) 0.24831(8) 0.0143(3) Uani 1.000000 .
C1 C 0.19443(18) 0.1049(2) 0.41489(9) 0.0203(3) Uani 1.000000 .
C4 C 0.35168(16) 0.1678(2) 0.30620(8) 0.0148(3) Uani 1.000000 .
C15 C 0.55979(16) 0.5066(2) 0.36655(9) 0.0167(3) Uani 1.000000 .
C6 C 0.33279(17) 0.0254(2) 0.42041(9) 0.0195(3) Uani 1.000000 .
C11 C 0.74315(16) 0.2683(2) 0.38907(9) 0.0157(3) Uani 1.000000 .
C8 C 0.60265(17) 0.2119(2) 0.14768(9) 0.0181(3) Uani 1.000000 .
C10 C 0.62835(15) 0.3576(2) 0.34296(8) 0.0138(3) Uani 1.000000 .
C5 C 0.41207(16) 0.0578(2) 0.36571(9) 0.0171(3) Uani 1.000000 .
C2 C 0.13000(17) 0.2094(2) 0.35592(10) 0.0220(4) Uani 1.000000 .
C3 C 0.20981(16) 0.2407(2) 0.30125(9) 0.0176(3) Uani 1.000000 .
O2 O 0.79429(13) 0.36542(18) 0.23349(7) 0.0240(3) Uani 1.000000 .
C13 C 0.72163(18) 0.4762(2) 0.48528(9) 0.0206(3) Uani 1.000000 .
C12 C 0.79072(17) 0.3291(2) 0.46035(9) 0.0193(3) Uani 1.000000 .
C14 C 0.60717(18) 0.5649(2) 0.43859(9) 0.0207(3) Uani 1.000000 .
H8a H 0.618(2) 0.078(3) 0.1523(12) 0.022(5) Uiso 1.000000 .
H11 H 0.788(2) 0.165(3) 0.3718(12) 0.026(5) Uiso 1.000000 .
H5 H 0.508(2) 0.004(3) 0.3653(11) 0.018(5) Uiso 1.000000 .
H14 H 0.558(2) 0.667(3) 0.4557(12) 0.024(5) Uiso 1.000000 .
H2 H 0.038(2) 0.261(3) 0.3542(12) 0.024(5) Uiso 1.000000 .
H3 H 0.169(2) 0.319(3) 0.2590(11) 0.015(4) Uiso 1.000000 .
H6 H 0.370(2) -0.051(3) 0.4603(12) 0.022(5) Uiso 1.000000 .
H15 H 0.476(2) 0.564(3) 0.3348(11) 0.018(5) Uiso 1.000000 .
H13 H 0.761(2) 0.525(3) 0.5365(13) 0.030(6) Uiso 1.000000 .
H12 H 0.868(2) 0.265(3) 0.4947(13) 0.027(6) Uiso 1.000000 .
H8b H 0.645(2) 0.261(3) 0.1088(13) 0.029(6) Uiso 1.000000 .

loop_
_atom_site_aniso_label
_atom_site_aniso_U_11
_atom_site_aniso_U_22
_atom_site_aniso_U_33
_atom_site_aniso_U_12
_atom_site_aniso_U_13
_atom_site_aniso_U_23
F1 0.0325(5) 0.0247(5) 0.0369(6) -0.0022(4) 0.0214(5) 0.0010(4)
O1 0.0182(5) 0.0275(6) 0.0134(5) 0.0073(4) 0.0008(4) 0.0024(4)
N2 0.0109(6) 0.0161(6) 0.0153(6) -0.0019(5) 0.0002(5) -0.0008(5)
N1 0.0144(6) 0.0211(7) 0.0176(6) 0.0017(5) -0.0002(5) -0.0008(5)
C9 0.0151(7) 0.0162(7) 0.0176(7) 0.0007(5) 0.0028(6) 0.0007(6)
C7 0.0103(6) 0.0112(6) 0.0195(7) 0.0005(5) -0.0021(5) -0.0003(5)
C1 0.0211(8) 0.0170(7) 0.0255(8) -0.0058(6) 0.0112(6) -0.0035(6)
C4 0.0111(6) 0.0127(7) 0.0190(7) -0.0027(5) -0.0006(5) -0.0036(6)
C15 0.0129(6) 0.0169(7) 0.0199(7) -0.0009(5) 0.0023(6) -0.0003(6)
C6 0.0179(7) 0.0173(7) 0.0218(8) -0.0031(6) 0.0008(6) 0.0008(6)
C11 0.0121(6) 0.0150(7) 0.0194(7) -0.0012(5) 0.0022(5) 0.0000(6)
C8 0.0152(7) 0.0203(8) 0.0178(8) 0.0043(6) 0.0009(6) -0.0008(6)
C10 0.0096(6) 0.0150(7) 0.0160(7) -0.0043(5) 0.0010(5) -0.0004(5)
C5 0.0110(6) 0.0172(7) 0.0213(7) -0.0021(5) -0.0009(5) 0.0007(6)
C2 0.0141(7) 0.0165(7) 0.0363(10) 0.0009(6) 0.0075(6) -0.0006(7)
C3 0.0132(7) 0.0143(7) 0.0242(8) 0.0000(5) 0.0014(6) 0.0001(6)
O2 0.0179(5) 0.0313(7) 0.0237(6) -0.0075(5) 0.0063(4) -0.0036(5)
C13 0.0216(7) 0.0247(8) 0.0152(7) -0.0091(6) 0.0032(6) -0.0028(6)
C12 0.0161(7) 0.0214(8) 0.0181(8) -0.0051(6) -0.0019(6) 0.0022(6)
C14 0.0219(7) 0.0190(8) 0.0225(8) -0.0031(6) 0.0071(6) -0.0056(6)

loop_
_atom_type_symbol
_atom_type_scat_dispersion_real
_atom_type_scat_dispersion_imag
_atom_type_scat_Cromer_Mann_a1
_atom_type_scat_Cromer_Mann_a2
_atom_type_scat_Cromer_Mann_a3
_atom_type_scat_Cromer_Mann_a4
_atom_type_scat_Cromer_Mann_b1
_atom_type_scat_Cromer_Mann_b2
_atom_type_scat_Cromer_Mann_b3
_atom_type_scat_Cromer_Mann_b4
_atom_type_scat_Cromer_Mann_c
_atom_type_scat_source
_atom_type_scat_dispersion_source
C 0.01788 0.00908 2.31000 1.02000 1.58860 0.86500 20.84390 10.20750 0.56870 51.65120 0.21560 'International Tables Volume C Table 6.1.1.4 (pp. 500-502)' 'Brennan, Cowan, Rev. Sci. Instrum., 1992, 63, 850'
F 0.07327 0.05351 3.53920 2.64120 1.51700 1.02430 10.28250 4.29440 0.26150 26.14760 0.27760 'International Tables Volume C Table 6.1.1.4 (pp. 500-502)' 'Brennan, Cowan, Rev. Sci. Instrum., 1992, 63, 850'
H 0.00000 0.00000 0.49300 0.32291 0.14019 0.04081 10.51090 26.12570 3.14236 57.79970 0.00304 'International Tables Volume C Table 6.1.1.4 (pp. 500-502)' 'Brennan, Cowan, Rev. Sci. Instrum., 1992, 63, 850'
N 0.03110 0.01806 12.21260 3.13220 2.01250 1.16630 0.00570 9.89330 28.99750 0.58260 -11.52900 'International Tables Volume C Table 6.1.1.4 (pp. 500-502)' 'Brennan, Cowan, Rev. Sci. Instrum., 1992, 63, 850'
O 0.04960 0.03234 3.04850 2.28680 1.54630 0.86700 13.27710 5.70110 0.32390 32.90890 0.25080 'International Tables Volume C Table 6.1.1.4 (pp. 500-502)' 'Brennan, Cowan, Rev. Sci. Instrum., 1992, 63, 850'

loop_
_geom_angle_atom_site_label_1
_geom_angle_atom_site_label_2
_geom_angle_atom_site_label_3
_geom_angle
_geom_angle_site_symmetry_1
_geom_angle_site_symmetry_3
_geom_angle_publ_flag
C8 O1 N1 112.71(11) . . ?
C7 N2 C9 120.02(13) . . ?
C10 N2 C9 119.87(12) . . ?
C10 N2 C7 120.09(13) . . ?
C7 N1 O1 113.99(12) . . ?
C8 C9 N2 112.10(13) . . ?
O2 C9 N2 123.46(14) . . ?
O2 C9 C8 124.44(15) . . ?
N1 C7 N2 124.22(15) . . ?
C4 C7 N2 118.73(13) . . ?
C4 C7 N1 116.95(13) . . ?
C6 C1 F1 118.63(15) . . ?
C2 C1 F1 118.68(15) . . ?
C2 C1 C6 122.69(15) . . ?
C5 C4 C7 122.19(13) . . ?
C3 C4 C7 118.11(14) . . ?
C3 C4 C5 119.68(15) . . ?
C14 C15 C10 118.62(14) . . ?
H15 C15 C10 120.8(12) . . ?
H15 C15 C14 120.4(12) . . ?
C5 C6 C1 118.68(15) . . ?
H6 C6 C1 119.6(13) . . ?
H6 C6 C5 121.7(13) . . ?
C12 C11 C10 119.38(15) . . ?
H11 C11 C10 120.0(13) . . ?
H11 C11 C12 120.6(13) . . ?
C9 C8 O1 110.22(13) . . ?
H8a C8 O1 110.8(12) . . ?
H8a C8 C9 108.4(12) . . ?
H8b C8 O1 105.1(13) . . ?
H8b C8 C9 110.6(14) . . ?
H8b C8 H8a 111.7(18) . . ?
C15 C10 N2 119.68(13) . . ?
C11 C10 N2 118.82(14) . . ?
C11 C10 C15 121.49(14) . . ?
C6 C5 C4 120.01(14) . . ?
H5 C5 C4 116.8(12) . . ?
H5 C5 C6 123.1(12) . . ?
C3 C2 C1 118.23(15) . . ?
H2 C2 C1 120.4(14) . . ?
H2 C2 C3 121.3(14) . . ?
C2 C3 C4 120.64(15) . . ?
H3 C3 C4 118.6(11) . . ?
H3 C3 C2 120.8(11) . . ?
C14 C13 C12 120.24(15) . . ?
H13 C13 C12 119.6(13) . . ?
H13 C13 C14 119.9(13) . . ?
C13 C12 C11 119.90(14) . . ?
H12 C12 C11 121.0(13) . . ?
H12 C12 C13 118.9(13) . . ?
C13 C14 C15 120.36(15) . . ?
H14 C14 C15 119.0(13) . . ?
H14 C14 C13 120.6(13) . . ?

loop_
_geom_bond_atom_site_label_1
_geom_bond_atom_site_label_2
_geom_bond_distance
_geom_bond_site_symmetry_2
_geom_bond_publ_flag
F1 C1 1.3517(19) . ?
O1 N1 1.4237(18) . ?
O1 C8 1.4268(18) . ?
N2 C9 1.375(2) . ?
N2 C7 1.4123(18) . ?
N2 C10 1.4461(19) . ?
N1 C7 1.284(2) . ?
C9 C8 1.504(2) . ?
C9 O2 1.2176(19) . ?
C7 C4 1.480(2) . ?
C1 C6 1.385(2) . ?
C1 C2 1.377(2) . ?
C4 C5 1.398(2) . ?
C4 C3 1.396(2) . ?
C15 C10 1.387(2) . ?
C15 C14 1.393(2) . ?
C15 H15 0.97(2) . ?
C6 C5 1.386(2) . ?
C6 H6 0.94(2) . ?
C11 C10 1.387(2) . ?
C11 C12 1.386(2) . ?
C11 H11 0.96(2) . ?
C8 H8a 1.01(2) . ?
C8 H8b 0.96(2) . ?
C5 H5 0.97(2) . ?
C2 C3 1.387(2) . ?
C2 H2 0.92(2) . ?
C3 H3 0.99(2) . ?
C13 C12 1.389(2) . ?
C13 C14 1.388(2) . ?
C13 H13 1.02(2) . ?
C12 H12 0.98(2) . ?
C14 H14 0.97(2) . ?

loop_
_geom_torsion_atom_site_label_1
_geom_torsion_atom_site_label_2
_geom_torsion_atom_site_label_3
_geom_torsion_atom_site_label_4
_geom_torsion
_geom_torsion_site_symmetry_1
_geom_torsion_site_symmetry_2
_geom_torsion_site_symmetry_3
_geom_torsion_site_symmetry_4
_geom_torsion_publ_flag
F1 C1 C6 C5 -177.64(14) . . . . ?
F1 C1 C2 C3 177.90(14) . . . . ?
O1 N1 C7 N2 -2.00(15) . . . . ?
O1 N1 C7 C4 174.36(12) . . . . ?
O1 C8 C9 N2 38.80(14) . . . . ?
O1 C8 C9 O2 -141.16(13) . . . . ?
N2 C7 C4 C5 -53.82(16) . . . . ?
N2 C7 C4 C3 124.70(14) . . . . ?
N2 C10 C15 C14 178.00(14) . . . . ?
N2 C10 C11 C12 -178.87(14) . . . . ?
N1 C7 C4 C5 129.61(14) . . . . ?
N1 C7 C4 C3 -51.87(16) . . . . ?
C7 C4 C5 C6 176.79(14) . . . . ?
C7 C4 C3 C2 -176.58(14) . . . . ?
C1 C6 C5 C4 -0.44(18) . . . . ?
C1 C2 C3 C4 -0.06(19) . . . . ?
C15 C10 C11 C12 -0.03(17) . . . . ?
C15 C14 C13 C12 0.49(19) . . . . ?
C11 C12 C13 C14 -1.36(18) . . . . ?
